data_2006413
loop_
_publ_author_name
'Polamo, Mika'
'Mutikainen, Ilpo'
'Leskel\"a, Markku'

_publ_section_title
;A Tetrahydrofuran Ring-Opening Product:
 <i>trans</i>-Tetrachloro{4-[2-(phenylamino)pyridinio]butoxido-<i>O</i>}(tetrahydrofuran-<i>O</i>)zirconium(IV)
;
_journal_issue 8
_journal_name_full 'Acta Crystallographica Section C'
_journal_page_first 1036
_journal_page_last 1037
_journal_paper_doi 10.1107/S0108270197003818
_journal_volume 53
_journal_year 1997
_chemical_formula_iupac '[Zr Cl4 (C15 H18 N2 O) (C4 H8 O)]'
_chemical_formula_structural '[Zr Cl4 (C4 H8 O) (C15 H18 N1 O1)'
_chemical_formula_sum 'C19 H26 Cl4 N2 O2 Zr'
_chemical_formula_weight 547.44
_chemical_name_systematic
;
trans-Tetrachloro-[4-(2-(phenylamino)pyridinium)butoxo-O]
(tetrahydrofuran-O)zirconium(IV)
;
_space_group_IT_number 14
_symmetry_cell_setting monoclinic
_symmetry_space_group_name_Hall '-P 2ybc'
_symmetry_space_group_name_H-M 'P 1 21/c 1'
_audit_creation_method SHELXL
_cell_angle_alpha 90.00
_cell_angle_beta 99.89(3)
_cell_angle_gamma 90.00
_cell_formula_units_Z 4
_cell_length_a 14.251(5)
_cell_length_b 11.548(5)
_cell_length_c 14.280(7)
_cell_measurement_reflns_used 25
_cell_measurement_temperature 193.0(10)
_cell_measurement_theta_max 20
_cell_measurement_theta_min 3
_cell_volume 2315.1(17)
_computing_cell_refinement 'Rigaku AFC7S software'
_computing_data_collection 'Rigaku AFC7S software (Molecular Structure Corporation, 1992a)'
_computing_data_reduction 'TEXSAN (Molecular Structure Corporation, 1992b)'
_computing_molecular_graphics SHELXTL/PC
_computing_publication_material SHELXL-93
_computing_structure_refinement 'SHELXL-93 (Sheldrick, 1993)'
_computing_structure_solution 'SHELXTL/PC (Sheldrick, 1990)'
_diffrn_ambient_temperature 193.0(10)
_diffrn_measurement_device 'Rigaku AFC-7S diffractometer'
_diffrn_measurement_method \w-2\q
_diffrn_radiation_monochromator graphite
_diffrn_radiation_source 'fine-focus sealed tube'
_diffrn_radiation_type MoK\a
_diffrn_radiation_wavelength 0.71073
_diffrn_reflns_av_R_equivalents 0.0000
_diffrn_reflns_av_sigmaI/netI 0.0259
_diffrn_reflns_limit_h_max 16
_diffrn_reflns_limit_h_min -16
_diffrn_reflns_limit_k_max 0
_diffrn_reflns_limit_k_min -13
_diffrn_reflns_limit_l_max 0
_diffrn_reflns_limit_l_min -16
_diffrn_reflns_number 3560
_diffrn_reflns_theta_max 25.0
_diffrn_reflns_theta_min 2.57
_diffrn_standards_decay_% none
_diffrn_standards_interval_count 200
_diffrn_standards_number 3
_exptl_absorpt_coefficient_mu 0.954
_exptl_absorpt_correction_T_max 0.867
_exptl_absorpt_correction_T_min 0.755
_exptl_absorpt_correction_type 'psi-scan (North, Phillips & Mathews, 1968)'
_exptl_crystal_colour colourless
_exptl_crystal_density_diffrn 1.571
_exptl_crystal_density_meas ?
_exptl_crystal_description prismatic
_exptl_crystal_F_000 1112
_exptl_crystal_size_max 0.45
_exptl_crystal_size_mid 0.35
_exptl_crystal_size_min 0.15
_refine_diff_density_max 0.61
_refine_diff_density_min -0.49
_refine_ls_extinction_method none
_refine_ls_goodness_of_fit_all 1.079
_refine_ls_goodness_of_fit_obs 1.162
_refine_ls_hydrogen_treatment 'H atoms riding with U(H) = 1.3 U~eq~ of parent atom'
_refine_ls_matrix_type full
_refine_ls_number_parameters 253
_refine_ls_number_reflns 3560
_refine_ls_number_restraints 0
_refine_ls_restrained_S_all 1.079
_refine_ls_restrained_S_obs 1.162
_refine_ls_R_factor_all 0.0609
_refine_ls_R_factor_obs .0435
_refine_ls_shift/esd_max 0.013
_refine_ls_shift/esd_mean 0.001
_refine_ls_structure_factor_coef Fsqd
_refine_ls_weighting_details 'w = 1/[\s^2^(Fo^2^)+(0.0475P)^2^+1.7287P] where P=(Fo^2^+2Fc^2^)/3'
_refine_ls_weighting_scheme calc
_refine_ls_wR_factor_all 0.1057
_refine_ls_wR_factor_obs .0994
_reflns_number_observed 2766
_reflns_number_total 3560
_reflns_observed_criterion >2sigma(I)
_cod_data_source_file mu1299.cif
_cod_data_source_block zrapthf
_cod_depositor_comments
;
The following automatic conversions were performed:

'_chemical_melting_point' value 'not measured' was changed to '?' -
the value is undefined or not given.

Automatic conversion script
Id: cif_fix_values 1715 2011-07-08 13:25:40Z adriana 

The following automatic conversions were performed:

'_exptl_crystal_density_meas' value 'not measured' was changed to '?'
- the value is perceived as not measured.

Automatic conversion script
Id: cif_fix_values 3008 2015-01-20 13:52:24Z robertas 

The following automatic conversions were performed:

'_refine_ls_weighting_scheme' value 'calc w =
1/[\s^2^(Fo^2^)+(0.0475P)^2^+1.7287P] where P=(Fo^2^+2Fc^2^)/3' was
changed to 'calc'. New tag '_refine_ls_weighting_details' was
created. The value of the new tag was set to 'w =
1/[\s^2^(Fo^2^)+(0.0475P)^2^+1.7287P] where P=(Fo^2^+2Fc^2^)/3'.

Automatic conversion script
Id: cif_fix_values 3143 2015-03-26 13:38:13Z robertas 
;
_cod_original_sg_symbol_H-M 'P 21/c'
_cod_original_formula_sum '[ZrCl4 (C4 H8 O) (C15 H18 N2 O)]'
_cod_database_code 2006413

loop_
_symmetry_equiv_pos_as_xyz
'x, y, z'
'-x, y+1/2, -z+1/2'
'-x, -y, -z'
'x, -y-1/2, z-1/2'

loop_
_atom_site_aniso_label
_atom_site_aniso_U_11
_atom_site_aniso_U_22
_atom_site_aniso_U_33
_atom_site_aniso_U_12
_atom_site_aniso_U_13
_atom_site_aniso_U_23
Zr1 .0396(2) .0309(2) .0370(2) .0000(2) .00105(15) .0018(2)
Cl1 .0473(7) .0430(6) .0498(7) -.0059(5) .0087(5) .0031(5)
Cl2 .0437(6) .0333(5) .0523(7) .0030(4) .0083(5) .0001(5)
Cl3 .0467(7) .0357(6) .0465(6) -.0013(5) .0051(5) .0053(5)
Cl4 .0579(8) .0416(6) .0653(8) .0038(5) .0175(6) -.0059(5)
O1 .051(2) .0357(15) .0461(15) .0023(15) -.0062(12) .0051(14)
C2 .070(3) .046(3) .050(3) .006(2) -.008(2) -.005(2)
C3 .045(3) .081(4) .051(3) -.001(2) -.002(2) -.003(2)
C4 .053(3) .073(4) .062(3) .011(3) -.002(2) .018(3)
C5 .068(4) .045(3) .064(3) .010(2) -.009(3) .013(2)
O6 .056(2) .0384(15) .0372(14) -.0068(15) -.0003(12) .0005(14)
C7 .060(3) .041(2) .040(2) -.008(2) -.005(2) -.002(2)
C8 .048(3) .039(2) .060(3) -.010(2) .003(2) .001(2)
C9 .045(2) .037(2) .049(2) -.001(2) .007(2) -.001(2)
C10 .040(2) .040(2) .048(3) -.003(2) .007(2) .001(2)
N11 .038(2) .035(2) .047(2) .001(2) .005(2) .000(2)
C12 .039(2) .031(2) .047(2) .006(2) .006(2) .001(2)
C13 .044(3) .035(2) .060(3) -.002(2) .004(2) -.001(2)
C14 .058(3) .038(2) .063(3) -.001(2) .016(2) .003(2)
C15 .061(3) .045(3) .048(3) .003(2) .008(2) .006(2)
C16 .049(2) .045(2) .044(2) .011(2) .003(2) .003(2)
N17 .048(2) .030(2) .056(2) -.003(2) -.007(2) .004(2)
C18 .036(2) .036(2) .049(2) -.003(2) .001(2) .000(2)
C19 .045(3) .038(2) .062(3) .001(2) .004(2) -.001(2)
C20 .061(3) .043(3) .063(3) -.010(2) .011(3) -.009(2)
C21 .052(3) .072(4) .052(3) -.019(3) -.002(2) -.003(2)
C22 .046(3) .061(3) .071(3) .006(2) -.004(3) .012(3)
C23 .041(2) .045(3) .055(3) .002(2) .002(2) .002(2)

loop_
_atom_site_label
_atom_site_fract_x
_atom_site_fract_y
_atom_site_fract_z
_atom_site_U_iso_or_equiv
_atom_site_thermal_displace_type
_atom_site_calc_flag
_atom_site_refinement_flags
_atom_site_occupancy
_atom_site_disorder_group
_atom_site_type_symbol
Zr1 .25243(2) .24733(3) .36527(2) .03647(14) Uani d . 1 . Zr
Cl1 .35443(8) .40199(9) .31638(8) .0466(3) Uani d . 1 . Cl
Cl2 .16540(7) .40190(9) .44123(8) .0431(3) Uani d . 1 . Cl
Cl3 .16276(8) .10127(9) .44306(7) .0433(3) Uani d . 1 . Cl
Cl4 .35480(9) .09502(10) .31699(9) .0541(3) Uani d . 1 . Cl
O1 .3573(2) .2430(2) .5052(2) .0461(7) Uani d . 1 . O
C2 .4038(4) .3418(4) .5586(3) .0572(13) Uani d . 1 . C
H2A .3568(4) .3879(4) .5864(3) .074 Uiso calc R 1 . H
H2B .4341(4) .3925(4) .5165(3) .074 Uiso calc R 1 . H
C3 .4781(3) .2913(5) .6363(3) .0603(13) Uani d . 1 . C
H3A .5390(3) .3340(5) .6413(3) .078 Uiso calc R 1 . H
H3B .4563(3) .2945(5) .6984(3) .078 Uiso calc R 1 . H
C4 .4897(3) .1678(5) .6065(4) .0639(14) Uani d . 1 . C
H4A .5365(3) .1618(5) .5630(4) .083 Uiso calc R 1 . H
H4B .5100(3) .1173(5) .6623(4) .083 Uiso calc R 1 . H
C5 .3913(4) .1372(4) .5568(4) .0614(14) Uani d . 1 . C
H5A .3932(4) .0717(4) .5124(4) .080 Uiso calc R 1 . H
H5B .3499(4) .1160(4) .6032(4) .080 Uiso calc R 1 . H
O6 .1648(2) .2481(2) .2492(2) .0449(7) Uani d . 1 . O
C7 .1047(3) .2670(4) .1616(3) .0486(11) Uani d . 1 . C
H7A .0619(3) .1997(4) .1456(3) .063 Uiso calc R 1 . H
H7B .1432(3) .2764(4) .1106(3) .063 Uiso calc R 1 . H
C8 .0463(3) .3755(4) .1691(3) .0496(11) Uani d . 1 . C
H8A .0149(3) .3687(4) .2255(3) .065 Uiso calc R 1 . H
H8B -.0043(3) .3805(4) .1123(3) .065 Uiso calc R 1 . H
C9 .1047(3) .4874(3) .1770(3) .0435(10) Uani d . 1 . C
H9A .1687(3) .4727(3) .2147(3) .057 Uiso calc R 1 . H
H9B .1130(3) .5130(3) .1128(3) .057 Uiso calc R 1 . H
C10 .0557(3) .5823(3) .2242(3) .0427(10) Uani d . 1 . C
H10A -.0121(3) .5867(3) .1937(3) .055 Uiso calc R 1 . H
H10B .0579(3) .5627(3) .2921(3) .055 Uiso calc R 1 . H
N11 .1014(2) .6962(3) .2169(2) .0402(8) Uani d . 1 . N
C12 .1730(3) .7363(3) .2845(3) .0392(9) Uani d . 1 . C
C13 .2128(3) .8445(3) .2692(3) .0469(11) Uani d . 1 . C
H13A .2634(3) .8742(3) .3150(3) .061 Uiso calc R 1 . H
C14 .1799(3) .9073(4) .1899(3) .0527(12) Uani d . 1 . C
H14A .2071(3) .9808(4) .1812(3) .068 Uiso calc R 1 . H
C15 .1063(3) .8649(4) .1208(3) .0514(11) Uani d . 1 . C
H15A .0833(3) .9082(4) .0650(3) .067 Uiso calc R 1 . H
C16 .0688(3) .7594(4) .1362(3) .0467(10) Uani d . 1 . C
H16A .0189(3) .7287(4) .0901(3) .061 Uiso calc R 1 . H
N17 .2033(2) .6710(3) .3626(2) .0465(9) Uani d . 1 . N
H17A .1860(2) .5977(3) .3603(2) .060 Uiso calc R 1 . H
C18 .2611(3) .7110(3) .4487(3) .0411(10) Uani d . 1 . C
C19 .2434(3) .8141(4) .4891(3) .0493(11) Uani d . 1 . C
H19A .1932(3) .8625(4) .4591(3) .064 Uiso calc R 1 . H
C20 .2986(3) .8474(4) .5737(3) .0558(12) Uani d . 1 . C
H20A .2870(3) .9197(4) .6015(3) .073 Uiso calc R 1 . H
C21 .3701(3) .7772(4) .6180(3) .0602(13) Uani d . 1 . C
H21A .4087(3) .8010(4) .6758(3) .078 Uiso calc R 1 . H
C22 .3856(3) .6718(4) .5781(4) .0609(13) Uani d . 1 . C
H22A .4336(3) .6217(4) .6100(4) .079 Uiso calc R 1 . H
C23 .3325(3) .6378(4) .4926(3) .0481(11) Uani d . 1 . C
H23A .3445(3) .5660(4) .4644(3) .063 Uiso calc R 1 . H

loop_
_atom_type_symbol
_atom_type_description
_atom_type_scat_dispersion_real
_atom_type_scat_dispersion_imag
_atom_type_scat_source
C C 0.0033 0.0016 'International Tables Vol C Tables 4.2.6.8 and 6.1.1.4'
H H 0.0000 0.0000 'International Tables Vol C Tables 4.2.6.8 and 6.1.1.4'
N N 0.0061 0.0033 'International Tables Vol C Tables 4.2.6.8 and 6.1.1.4'
O O 0.0106 0.0060 'International Tables Vol C Tables 4.2.6.8 and 6.1.1.4'
Cl Cl 0.1484 0.1585 'International Tables Vol C Tables 4.2.6.8 and 6.1.1.4'
Zr Zr -2.9673 0.5597 'International Tables Vol C Tables 4.2.6.8 and 6.1.1.4'

loop_
_geom_angle_atom_site_label_1
_geom_angle_atom_site_label_2
_geom_angle_atom_site_label_3
_geom_angle
_geom_angle_publ_flag
O6 Zr1 O1 178.98(11) y
O6 Zr1 Cl4 95.25(9) y
O1 Zr1 Cl4 84.21(8) y
O6 Zr1 Cl1 94.60(9) y
O1 Zr1 Cl1 86.28(8) y
Cl4 Zr1 Cl1 91.81(4) y
O6 Zr1 Cl3 94.70(9) y
O1 Zr1 Cl3 84.45(8) y
Cl4 Zr1 Cl3 90.87(4) y
Cl1 Zr1 Cl3 170.04(4) y
O6 Zr1 Cl2 94.25(9) y
O1 Zr1 Cl2 86.29(8) y
Cl4 Zr1 Cl2 170.48(4) y
Cl1 Zr1 Cl2 88.09(4) y
Cl3 Zr1 Cl2 87.68(4) y
C5 O1 C2 107.8(3) n
C5 O1 Zr1 124.7(3) n
C2 O1 Zr1 127.5(2) n
O1 C2 C3 106.2(4) n
C4 C3 C2 104.8(4) n
C5 C4 C3 102.6(4) n
O1 C5 C4 104.1(4) n
C7 O6 Zr1 170.9(3) n
O6 C7 C8 108.9(3) n
C7 C8 C9 113.8(4) n
C10 C9 C8 110.8(3) n
N11 C10 C9 111.6(3) n
C12 N11 C16 121.2(4) n
C12 N11 C10 122.6(3) n
C16 N11 C10 116.2(3) n
N17 C12 N11 119.3(4) n
N17 C12 C13 122.9(4) n
N11 C12 C13 117.8(4) n
C14 C13 C12 120.9(4) n
C13 C14 C15 120.7(4) n
C16 C15 C14 117.8(4) n
C15 C16 N11 121.5(4) n
C12 N17 C18 125.5(3) n
C19 C18 C23 121.0(4) n
C19 C18 N17 121.5(4) n
C23 C18 N17 117.3(4) n
C18 C19 C20 119.7(4) n
C21 C20 C19 120.4(4) n
C20 C21 C22 119.5(4) n
C21 C22 C23 121.0(4) n
C22 C23 C18 118.4(4) n

loop_
_geom_bond_atom_site_label_1
_geom_bond_atom_site_label_2
_geom_bond_site_symmetry_2
_geom_bond_distance
_geom_bond_publ_flag
Zr1 O6 . 1.896(3) y
Zr1 O1 . 2.281(3) y
Zr1 Cl4 . 2.4581(12) y
Zr1 Cl1 . 2.4777(12) y
Zr1 Cl3 . 2.4899(12) y
Zr1 Cl2 . 2.5226(11) y
O1 C5 . 1.466(5) n
O1 C2 . 1.466(5) n
C2 C3 . 1.513(6) n
C3 C4 . 1.505(7) n
C4 C5 . 1.500(6) n
O6 C7 . 1.407(5) n
C7 C8 . 1.518(6) n
C8 C9 . 1.531(5) n
C9 C10 . 1.518(5) n
C10 N11 . 1.480(5) n
N11 C12 . 1.359(5) n
N11 C16 . 1.375(5) n
C12 N17 . 1.354(5) n
C12 C13 . 1.405(5) n
C13 C14 . 1.359(6) n
C14 C15 . 1.398(6) n
C15 C16 . 1.364(6) n
N17 C18 . 1.435(5) n
C18 C19 . 1.365(6) n
C18 C23 . 1.387(6) n
C19 C20 . 1.378(6) n
C20 C21 . 1.369(6) n
C21 C22 . 1.378(7) n
C22 C23 . 1.379(6) n
